data_1555372
loop_
_publ_author_name
'Osborne, Charlotte A.'
'Endean, Thomas B. D.'
'Jarvo, Elizabeth R.'

_publ_section_title
;
 Silver-Catalyzed Enantioselective Propargylation Reactions of
 N-Sulfonylketimines.
;
_journal_issue 21
_journal_name_full 'Organic letters'
_journal_page_first 5340
_journal_page_last 5343
_journal_paper_doi 10.1021/acs.orglett.5b02692
_journal_volume 17
_journal_year 2015
_chemical_absolute_configuration ad
_chemical_formula_sum 'C15 H17 N O4 S'
_chemical_formula_weight 307.35
_space_group_crystal_system orthorhombic
_space_group_IT_number 19
_space_group_name_Hall 'P 2ac 2ab'
_space_group_name_H-M_alt 'P 21 21 21'
_atom_sites_solution_hydrogens difmap
_atom_sites_solution_primary direct
_atom_sites_solution_secondary difmap
_audit_creation_method SHELXL-2014/7
_cell_angle_alpha 90
_cell_angle_beta 90
_cell_angle_gamma 90
_cell_formula_units_Z 4
_cell_length_a 7.7171(5)
_cell_length_b 7.9486(5)
_cell_length_c 23.8160(14)
_cell_measurement_reflns_used 8847
_cell_measurement_temperature 133(2)
_cell_measurement_theta_max 28.26
_cell_measurement_theta_min 2.70
_cell_volume 1460.88(16)
_computing_cell_refinement 'Bruker SAINT 8.34a, 2013'
_computing_data_collection 'Bruker APEX2 2014.11-0, 2014'
_computing_data_reduction 'Bruker SAINT 8.34a, 2013'
_computing_molecular_graphics 'Bruker SHELXTL'
_computing_publication_material 'Bruker SHELXTL'
_computing_structure_refinement 'SHELXL-2014/7 (Sheldrick, 2014)'
_computing_structure_solution 'Bruker SHELXTL 2013/1'
_diffrn_ambient_temperature 133(2)
_diffrn_measured_fraction_theta_full 1.000
_diffrn_measured_fraction_theta_max 0.992
_diffrn_measurement_device_type 'Bruker SMART APEX II CCD'
_diffrn_measurement_method '\f and \w scans'
_diffrn_radiation_type MoK\a
_diffrn_radiation_wavelength 0.71073
_diffrn_reflns_av_R_equivalents 0.0306
_diffrn_reflns_av_unetI/netI 0.0254
_diffrn_reflns_Laue_measured_fraction_full 1.000
_diffrn_reflns_Laue_measured_fraction_max 0.992
_diffrn_reflns_limit_h_max 10
_diffrn_reflns_limit_h_min -10
_diffrn_reflns_limit_k_max 10
_diffrn_reflns_limit_k_min -10
_diffrn_reflns_limit_l_max 31
_diffrn_reflns_limit_l_min -31
_diffrn_reflns_number 17581
_diffrn_reflns_point_group_measured_fraction_full 1.000
_diffrn_reflns_point_group_measured_fraction_max 0.977
_diffrn_reflns_theta_full 25.500
_diffrn_reflns_theta_max 28.288
_diffrn_reflns_theta_min 1.710
_diffrn_source 'fine-focus sealed tube'
_exptl_absorpt_coefficient_mu 0.237
_exptl_absorpt_correction_T_max 0.9980
_exptl_absorpt_correction_T_min 0.9400
_exptl_absorpt_correction_type numerical
_exptl_absorpt_process_details 'Bruker SADABS 2014/5'
_exptl_crystal_colour colorless
_exptl_crystal_density_diffrn 1.397
_exptl_crystal_density_meas ?
_exptl_crystal_density_method not_measured
_exptl_crystal_description block
_exptl_crystal_F_000 648
_exptl_crystal_size_max 0.288
_exptl_crystal_size_mid 0.160
_exptl_crystal_size_min 0.108
_refine_diff_density_max 0.316
_refine_diff_density_min -0.247
_refine_diff_density_rms 0.043
_refine_ls_abs_structure_details
; 
 Flack x determined using 1301 quotients [(I+)-(I-)]/[(I+)+(I-)] 
 (Parsons, Flack and Wagner, Acta Cryst. B69 (2013) 249-259). 
;
_refine_ls_abs_structure_Flack 0.07(2)
_refine_ls_extinction_method none
_refine_ls_goodness_of_fit_ref 1.040
_refine_ls_hydrogen_treatment refall
_refine_ls_matrix_type full
_refine_ls_number_parameters 258
_refine_ls_number_reflns 3562
_refine_ls_number_restraints 0
_refine_ls_restrained_S_all 1.040
_refine_ls_R_factor_all 0.0342
_refine_ls_R_factor_gt 0.0294
_refine_ls_shift/su_max 0.000
_refine_ls_shift/su_mean 0.000
_refine_ls_structure_factor_coef Fsqd
_refine_ls_weighting_details 'w=1/[\s^2^(Fo^2^)+(0.0363P)^2^+0.3490P] where P=(Fo^2^+2Fc^2^)/3'
_refine_ls_weighting_scheme calc
_refine_ls_wR_factor_gt 0.0678
_refine_ls_wR_factor_ref 0.0706
_reflns_Friedel_coverage 0.699
_reflns_Friedel_fraction_full 1.000
_reflns_Friedel_fraction_max 0.957
_reflns_number_gt 3283
_reflns_number_total 3562
_reflns_threshold_expression 'I > 2\s(I)'
_cod_data_source_file ol5b02692_si_002.cif
_cod_data_source_block erj22
_cod_depositor_comments
;
The following automatic conversions were performed:

data item '_exptl_crystal_density_meas' value 'not_measured' was
changed to '?' -- the value is perceived as not measured.

Automatic conversion script
Id: cif_fix_values 6909 2019-04-08 15:41:33Z antanas 
;
_cod_database_code 1555372
_shelx_shelxl_version_number 2014/7
_shelx_space_group_comment
; 
The symmetry employed for this shelxl refinement is uniquely defined 
by the following loop, which should always be used as a source of 
symmetry information in preference to the above space-group names. 
They are only intended as comments. 
;
_shelx_estimated_absorpt_t_min 0.935
_shelx_estimated_absorpt_t_max 0.975

loop_
_space_group_symop_operation_xyz
'x, y, z'
'-x+1/2, -y, z+1/2'
'-x, y+1/2, -z+1/2'
'x+1/2, -y+1/2, -z'

loop_
_atom_site_label
_atom_site_type_symbol
_atom_site_fract_x
_atom_site_fract_y
_atom_site_fract_z
_atom_site_U_iso_or_equiv
_atom_site_adp_type
_atom_site_occupancy
_atom_site_site_symmetry_order
_atom_site_calc_flag
S1 S 0.96190(6) 0.26051(6) 0.90536(2) 0.01656(12) Uani 1 1 d
N1 N 1.0456(2) 0.3214(2) 0.84561(7) 0.0183(4) Uani 1 1 d
O1 O 1.0861(2) 0.16651(19) 0.93766(6) 0.0251(4) Uani 1 1 d
O2 O 0.7974(2) 0.17922(19) 0.89720(7) 0.0254(4) Uani 1 1 d
O3 O 0.73094(19) 0.5275(2) 0.68299(6) 0.0215(3) Uani 1 1 d
O4 O 0.50646(19) 0.41512(19) 0.73008(6) 0.0203(3) Uani 1 1 d
C1 C 0.9266(2) 0.4647(2) 0.92981(8) 0.0142(4) Uani 1 1 d
C2 C 0.8545(3) 0.5077(3) 0.98100(8) 0.0186(4) Uani 1 1 d
C3 C 0.8250(3) 0.6771(3) 0.99078(9) 0.0218(4) Uani 1 1 d
C4 C 0.8676(3) 0.7967(3) 0.95049(9) 0.0212(4) Uani 1 1 d
C5 C 0.9407(2) 0.7505(2) 0.89956(8) 0.0173(4) Uani 1 1 d
C6 C 0.9706(2) 0.5809(2) 0.88895(7) 0.0130(4) Uani 1 1 d
C7 C 1.0489(3) 0.5054(2) 0.83607(8) 0.0149(4) Uani 1 1 d
C8 C 1.2367(3) 0.5666(3) 0.82810(9) 0.0229(5) Uani 1 1 d
C9 C 1.3497(3) 0.5248(3) 0.87570(10) 0.0242(5) Uani 1 1 d
C10 C 1.4373(3) 0.4848(3) 0.91376(11) 0.0335(6) Uani 1 1 d
C11 C 0.9414(3) 0.5506(3) 0.78357(8) 0.0163(4) Uani 1 1 d
C12 C 0.7675(3) 0.4603(3) 0.78159(8) 0.0165(4) Uani 1 1 d
C13 C 0.6485(3) 0.5257(3) 0.73651(8) 0.0160(4) Uani 1 1 d
C14 C 0.4400(3) 0.4455(4) 0.67517(10) 0.0301(5) Uani 1 1 d
C15 C 0.5922(3) 0.5167(4) 0.64243(10) 0.0295(5) Uani 1 1 d
H1 H 1.128(4) 0.261(4) 0.8381(11) 0.034(7) Uiso 1 1 d
H2B H 0.820(4) 0.423(4) 1.0076(12) 0.037(8) Uiso 1 1 d
H3A H 0.777(3) 0.709(3) 1.0250(10) 0.020(6) Uiso 1 1 d
H4A H 0.844(3) 0.907(4) 0.9586(11) 0.028(7) Uiso 1 1 d
H5A H 0.970(3) 0.834(3) 0.8715(10) 0.027(7) Uiso 1 1 d
H8A H 1.282(3) 0.515(3) 0.7952(11) 0.023(6) Uiso 1 1 d
H8B H 1.233(3) 0.688(4) 0.8216(10) 0.024(6) Uiso 1 1 d
H10 H 1.506(4) 0.458(4) 0.9411(13) 0.051(9) Uiso 1 1 d
H11A H 0.924(3) 0.675(3) 0.7845(9) 0.021(6) Uiso 1 1 d
H11B H 1.011(3) 0.523(3) 0.7509(10) 0.015(5) Uiso 1 1 d
H12A H 0.786(3) 0.341(3) 0.7749(10) 0.020(6) Uiso 1 1 d
H12B H 0.707(3) 0.472(3) 0.8154(11) 0.023(6) Uiso 1 1 d
H13A H 0.604(3) 0.635(3) 0.7452(9) 0.012(5) Uiso 1 1 d
H14A H 0.341(4) 0.519(4) 0.6780(12) 0.040(8) Uiso 1 1 d
H14B H 0.403(5) 0.347(5) 0.6598(15) 0.067(11) Uiso 1 1 d
H15A H 0.629(4) 0.447(4) 0.6122(14) 0.055(10) Uiso 1 1 d
H15B H 0.569(3) 0.625(3) 0.6278(11) 0.027(7) Uiso 1 1 d

loop_
_atom_site_aniso_label
_atom_site_aniso_U_11
_atom_site_aniso_U_22
_atom_site_aniso_U_33
_atom_site_aniso_U_23
_atom_site_aniso_U_13
_atom_site_aniso_U_12
S1 0.0192(2) 0.0124(2) 0.0181(2) 0.00072(18) -0.00569(19) 0.00033(19)
N1 0.0206(9) 0.0166(8) 0.0175(8) -0.0035(6) -0.0022(7) 0.0062(8)
O1 0.0284(8) 0.0201(7) 0.0269(8) 0.0045(6) -0.0094(7) 0.0050(6)
O2 0.0264(8) 0.0181(7) 0.0317(8) 0.0012(6) -0.0091(7) -0.0066(6)
O3 0.0219(7) 0.0306(8) 0.0119(6) 0.0051(6) -0.0029(6) -0.0064(6)
O4 0.0174(8) 0.0261(7) 0.0173(7) 0.0044(6) -0.0038(6) -0.0046(6)
C1 0.0140(9) 0.0132(8) 0.0155(8) -0.0001(7) -0.0027(7) -0.0014(7)
C2 0.0168(9) 0.0241(10) 0.0148(9) 0.0026(8) 0.0007(8) -0.0046(8)
C3 0.0219(10) 0.0284(11) 0.0152(10) -0.0059(8) 0.0036(8) -0.0002(9)
C4 0.0242(11) 0.0183(11) 0.0210(10) -0.0040(8) -0.0020(8) 0.0036(8)
C5 0.0183(9) 0.0162(8) 0.0176(8) 0.0014(8) -0.0015(7) -0.0024(8)
C6 0.0110(8) 0.0167(8) 0.0113(8) 0.0005(7) -0.0026(7) -0.0005(8)
C7 0.0145(9) 0.0163(9) 0.0138(8) -0.0011(7) 0.0003(7) 0.0008(8)
C8 0.0161(10) 0.0342(13) 0.0184(10) -0.0020(9) 0.0028(8) -0.0028(9)
C9 0.0142(9) 0.0309(12) 0.0275(11) -0.0083(9) 0.0026(9) -0.0007(9)
C10 0.0232(12) 0.0433(14) 0.0340(13) -0.0104(11) -0.0080(10) 0.0043(11)
C11 0.0172(10) 0.0194(10) 0.0122(8) 0.0011(7) 0.0002(8) -0.0011(8)
C12 0.0187(10) 0.0173(10) 0.0136(9) 0.0017(7) 0.0000(8) -0.0013(8)
C13 0.0170(9) 0.0147(10) 0.0164(9) -0.0004(7) -0.0004(8) 0.0000(8)
C14 0.0235(12) 0.0448(15) 0.0218(11) 0.0090(10) -0.0078(9) -0.0051(11)
C15 0.0327(13) 0.0367(14) 0.0191(10) 0.0086(10) -0.0102(9) -0.0120(11)

loop_
_atom_type_symbol
_atom_type_description
_atom_type_scat_dispersion_real
_atom_type_scat_dispersion_imag
_atom_type_scat_source
C C 0.0033 0.0016 'International Tables Vol C Tables 4.2.6.8 and 6.1.1.4'
H H 0.0000 0.0000 'International Tables Vol C Tables 4.2.6.8 and 6.1.1.4'
N N 0.0061 0.0033 'International Tables Vol C Tables 4.2.6.8 and 6.1.1.4'
O O 0.0106 0.0060 'International Tables Vol C Tables 4.2.6.8 and 6.1.1.4'
S S 0.1246 0.1234 'International Tables Vol C Tables 4.2.6.8 and 6.1.1.4'

loop_
_geom_angle_atom_site_label_1
_geom_angle_atom_site_label_2
_geom_angle_atom_site_label_3
_geom_angle
O2 S1 O1 115.30(10)
O2 S1 N1 111.35(9)
O1 S1 N1 110.84(10)
O2 S1 C1 108.98(9)
O1 S1 C1 114.11(9)
N1 S1 C1 94.39(9)
C7 N1 S1 115.63(13)
C13 O3 C15 105.46(17)
C13 O4 C14 105.85(16)
C2 C1 C6 123.63(18)
C2 C1 S1 125.90(16)
C6 C1 S1 110.34(14)
C1 C2 C3 117.03(19)
C2 C3 C4 120.6(2)
C5 C4 C3 121.3(2)
C4 C5 C6 118.85(18)
C1 C6 C5 118.58(17)
C1 C6 C7 114.62(16)
C5 C6 C7 126.80(17)
N1 C7 C6 104.84(15)
N1 C7 C8 110.31(17)
C6 C7 C8 110.57(16)
N1 C7 C11 110.20(16)
C6 C7 C11 111.43(15)
C8 C7 C11 109.42(16)
C9 C8 C7 113.10(18)
C10 C9 C8 177.2(3)
C12 C11 C7 112.91(16)
C13 C12 C11 113.39(17)
O4 C13 O3 104.82(15)
O4 C13 C12 109.61(16)
O3 C13 C12 111.66(17)
O4 C14 C15 104.84(18)
O3 C15 C14 104.59(18)

loop_
_geom_bond_atom_site_label_1
_geom_bond_atom_site_label_2
_geom_bond_distance
S1 O2 1.4379(16)
S1 O1 1.4383(15)
S1 N1 1.6361(18)
S1 C1 1.746(2)
N1 C7 1.480(3)
O3 C13 1.425(2)
O3 C15 1.445(3)
O4 C13 1.413(2)
O4 C14 1.425(3)
C1 C2 1.383(3)
C1 C6 1.384(3)
C2 C3 1.385(3)
C3 C4 1.390(3)
C4 C5 1.387(3)
C5 C6 1.391(3)
C6 C7 1.521(3)
C7 C8 1.541(3)
C7 C11 1.543(3)
C8 C9 1.468(3)
C9 C10 1.175(3)
C11 C12 1.523(3)
C12 C13 1.505(3)
C14 C15 1.519(3)
